data_4320914
loop_
_publ_author_name
'Norbert W. Mitzel'
'Udo Losehand'
'Bernhard Bauer'

_publ_section_title
;
 SiONB Unit as Reference for Blocked Si...N Interactions in SiON Compounds
;
_journal_name_full 'Inorganic Chemistry'
_journal_page_first 1998
_journal_page_last 2000
_journal_paper_doi 10.1021/ic991400u
_journal_volume 39
_journal_year 2000
_chemical_formula_sum 'C5 H22 B2 N2 O2 Si'
_chemical_formula_weight 191.96
_chemical_name_systematic
; 
 Bis-O-(N-boranato-N,N-dimethylhydroxylammonium)silane 
;
_space_group_IT_number 33
_symmetry_cell_setting orthorhombic
_symmetry_space_group_name_Hall 'P 2c -2n'
_symmetry_space_group_name_H-M 'P n a 21'
_atom_sites_solution_hydrogens difmap
_atom_sites_solution_primary direct
_atom_sites_solution_secondary difmap
_audit_creation_method SHELXL
_cell_angle_alpha 90.00
_cell_angle_beta 90.00
_cell_angle_gamma 90.00
_cell_formula_units_Z 4
_cell_length_a 9.478(3)
_cell_length_b 10.919(3)
_cell_length_c 11.914(5)
_cell_measurement_reflns_used 100
_cell_measurement_temperature 148(2)
_cell_measurement_theta_max 21
_cell_measurement_theta_min 17
_cell_volume 1233.0(7)
_computing_cell_refinement 'CAD4 Software'
_computing_data_collection 'CAD4 Software'
_computing_data_reduction CADSHEL
_computing_molecular_graphics 'SHELXTL 4.01'
_computing_publication_material 'SHELXTL 4.01'
_computing_structure_refinement 'SHELXL-93 (Sheldrick, 1993)'
_computing_structure_solution 'SHELXTL 4.01'
_diffrn_ambient_temperature 148(2)
_diffrn_radiation_monochromator graphite
_diffrn_radiation_source 'fine-focus sealed tube'
_diffrn_radiation_type MoK\a
_diffrn_radiation_wavelength 0.71073
_diffrn_reflns_av_R_equivalents 0.0000
_diffrn_reflns_av_sigmaI/netI 0.0195
_diffrn_reflns_limit_h_max 12
_diffrn_reflns_limit_h_min 0
_diffrn_reflns_limit_k_max 13
_diffrn_reflns_limit_k_min 0
_diffrn_reflns_limit_l_max 15
_diffrn_reflns_limit_l_min -15
_diffrn_reflns_number 2670
_diffrn_reflns_theta_max 26.95
_diffrn_reflns_theta_min 3.32
_diffrn_standards_decay_% None
_diffrn_standards_interval_time 60
_diffrn_standards_number 3
_exptl_absorpt_coefficient_mu 0.162
_exptl_absorpt_correction_type none
_exptl_crystal_colour colourless
_exptl_crystal_density_diffrn 1.034
_exptl_crystal_description block
_exptl_crystal_F_000 424
_exptl_crystal_size_max 0.4
_exptl_crystal_size_mid 0.4
_exptl_crystal_size_min 0.5
_refine_diff_density_max 0.392
_refine_diff_density_min -0.264
_refine_diff_density_rms 0.041
_refine_ls_abs_structure_details 'Flack H D (1983), Acta Cryst. A39, 876-881'
_refine_ls_abs_structure_Flack 0.21(14)
_refine_ls_extinction_method none
_refine_ls_goodness_of_fit_all 1.060
_refine_ls_goodness_of_fit_obs 1.054
_refine_ls_hydrogen_treatment refall
_refine_ls_matrix_type full
_refine_ls_number_parameters 197
_refine_ls_number_reflns 2665
_refine_ls_number_restraints 1
_refine_ls_restrained_S_all 1.080
_refine_ls_restrained_S_obs 1.054
_refine_ls_R_factor_all 0.0436
_refine_ls_R_factor_obs 0.0363
_refine_ls_shift/esd_max 0.000
_refine_ls_shift/esd_mean 0.000
_refine_ls_structure_factor_coef Fsqd
_refine_ls_weighting_details 'w=1/[\s^2^(Fo^2^)+(0.0819P)^2^+0.0411P] where P=(Fo^2^+2Fc^2^)/3'
_refine_ls_weighting_scheme calc
_refine_ls_wR_factor_all 0.1050
_refine_ls_wR_factor_obs 0.0982
_reflns_number_observed 2469
_reflns_number_total 2670
_reflns_observed_criterion >2sigma(I)
_cod_data_source_file ic991400u.cif
_cod_data_source_block los16
_cod_depositor_comments
;
The following automatic conversions were performed:

'_symmetry_cell_setting' value 'Orthorhombic' changed to
'orthorhombic' according to the built-in table from CIF Core
dictionary named 'cif_core.dic' version 2.4.1 from
2010-06-29.

'_exptl_absorpt_correction_type' value 'None' changed to
'none' according to the built-in table from CIF Core dictionary named
'cif_core.dic' version 2.4.1 from 2010-06-29.

Automatic conversion script
Id: cif_fix_values 1646 2011-03-28 12:23:43Z adriana 

The following automatic conversions were performed:

'_refine_ls_weighting_scheme' value 'calc
w=1/[\s^2^(Fo^2^)+(0.0819P)^2^+0.0411P] where P=(Fo^2^+2Fc^2^)/3' was
changed to 'calc'. New tag '_refine_ls_weighting_details' was
created. The value of the new tag was set to
'w=1/[\s^2^(Fo^2^)+(0.0819P)^2^+0.0411P] where P=(Fo^2^+2Fc^2^)/3'.

Automatic conversion script
Id: cif_fix_values 3143 2015-03-26 13:38:13Z robertas 
;
_cod_database_code 4320914

loop_
_symmetry_equiv_pos_as_xyz
'x, y, z'
'-x, -y, z+1/2'
'x+1/2, -y+1/2, z'
'-x+1/2, y+1/2, z+1/2'

loop_
_atom_site_aniso_label
_atom_site_aniso_U_11
_atom_site_aniso_U_22
_atom_site_aniso_U_33
_atom_site_aniso_U_23
_atom_site_aniso_U_13
_atom_site_aniso_U_12
Si 0.0235(2) 0.0228(2) 0.0208(2) -0.0008(2) 0.0009(2) -0.0011(2)
C5 0.0470(12) 0.0338(10) 0.0302(10) 0.0058(9) -0.0039(10) -0.0060(10)
O1 0.0226(6) 0.0253(6) 0.0223(6) -0.0028(5) 0.0000(5) -0.0040(5)
N1 0.0237(7) 0.0271(7) 0.0305(8) 0.0003(7) -0.0041(6) -0.0073(7)
C1 0.0526(14) 0.0267(10) 0.066(2) 0.0136(11) -0.0230(14) -0.0141(10)
C2 0.0263(10) 0.071(2) 0.0349(11) -0.0119(11) 0.0051(9) -0.0146(11)
B1 0.0338(12) 0.0415(12) 0.0276(11) -0.0074(10) -0.0056(9) 0.0018(10)
O2 0.0248(6) 0.0215(6) 0.0257(6) 0.0017(5) -0.0039(5) -0.0013(5)
N2 0.0203(7) 0.0219(7) 0.0263(7) 0.0019(6) -0.0031(6) 0.0003(6)
C3 0.0249(9) 0.0314(11) 0.0366(11) 0.0000(8) -0.0062(8) -0.0071(7)
C4 0.0286(9) 0.0372(10) 0.0251(10) 0.0012(8) 0.0012(8) 0.0034(8)
B2 0.0280(10) 0.0212(10) 0.0443(13) -0.0041(9) -0.0054(9) 0.0051(8)

loop_
_atom_site_label
_atom_site_type_symbol
_atom_site_fract_x
_atom_site_fract_y
_atom_site_fract_z
_atom_site_U_iso_or_equiv
_atom_site_thermal_displace_type
_atom_site_occupancy
_atom_site_calc_flag
_atom_site_refinement_flags
_atom_site_disorder_group
Si Si 0.21975(5) 0.91331(4) 0.82013(5) 0.02236(14) Uani 1 d . .
H1 H 0.1536(29) 1.0074(24) 0.8650(22) 0.031(6) Uiso 1 d . .
C5 C 0.2637(3) 0.7863(2) 0.9151(2) 0.0370(5) Uani 1 d . .
H5A H 0.2883(33) 0.8161(35) 0.9839(32) 0.056(9) Uiso 1 d . .
H5B H 0.1825(42) 0.7334(42) 0.9337(35) 0.069(10) Uiso 1 d . .
H5C H 0.3367(42) 0.7363(37) 0.8899(32) 0.064(10) Uiso 1 d . .
O1 O 0.35463(14) 0.95839(12) 0.74009(11) 0.0234(3) Uani 1 d . .
N1 N 0.4583(2) 1.0476(2) 0.77443(14) 0.0271(3) Uani 1 d . .
C1 C 0.4067(3) 1.1670(2) 0.7332(3) 0.0483(7) Uani 1 d . .
H1A H 0.3920(30) 1.1577(25) 0.6523(25) 0.038(7) Uiso 1 d . .
H1B H 0.3274(36) 1.1871(29) 0.7730(25) 0.042(8) Uiso 1 d . .
H1C H 0.4741(33) 1.2226(34) 0.7491(31) 0.052(8) Uiso 1 d . .
C2 C 0.5874(2) 1.0090(3) 0.7138(2) 0.0440(6) Uani 1 d . .
H2A H 0.5726(37) 1.0068(30) 0.6378(35) 0.053(8) Uiso 1 d . .
H2B H 0.6575(37) 1.0729(30) 0.7314(30) 0.048(8) Uiso 1 d . .
H2C H 0.6079(40) 0.9224(33) 0.7361(33) 0.056(9) Uiso 1 d . .
B1 B 0.4841(3) 1.0486(2) 0.9080(2) 0.0343(5) Uani 1 d . .
H11A H 0.3825(36) 1.0772(31) 0.9520(29) 0.052(9) Uiso 1 d . .
H11B H 0.5269(28) 0.9561(24) 0.9278(25) 0.033(6) Uiso 1 d . .
H11C H 0.5675(36) 1.1304(31) 0.9223(27) 0.053(8) Uiso 1 d . .
O2 O 0.11833(13) 0.84257(11) 0.72531(11) 0.0240(3) Uani 1 d . .
N2 N 0.0452(2) 0.90361(13) 0.63404(14) 0.0228(3) Uani 1 d . .
C3 C -0.0805(2) 0.8257(2) 0.6159(2) 0.0310(4) Uani 1 d . .
H3A H -0.0492(27) 0.7396(26) 0.6024(23) 0.032(6) Uiso 1 d . .
H3B H -0.1327(28) 0.8311(24) 0.6833(24) 0.031(6) Uiso 1 d . .
H3C H -0.1268(34) 0.8589(29) 0.5540(29) 0.047(8) Uiso 1 d . .
C4 C 0.1394(2) 0.8967(2) 0.5355(2) 0.0303(4) Uani 1 d . .
H4A H 0.1648(29) 0.8110(27) 0.5162(24) 0.036(7) Uiso 1 d . .
H4B H 0.0939(30) 0.9269(24) 0.4740(27) 0.031(6) Uiso 1 d . .
H4C H 0.2317(37) 0.9431(31) 0.5539(29) 0.049(8) Uiso 1 d . .
B2 B -0.0004(2) 1.0422(2) 0.6637(2) 0.0312(5) Uani 1 d . .
H12A H -0.0644(33) 1.0390(30) 0.7440(29) 0.047(8) Uiso 1 d . .
H12B H 0.0987(33) 1.1024(27) 0.6711(29) 0.045(8) Uiso 1 d . .
H12C H -0.0612(31) 1.0674(26) 0.5841(26) 0.038(7) Uiso 1 d . .

loop_
_atom_type_symbol
_atom_type_description
_atom_type_scat_dispersion_real
_atom_type_scat_dispersion_imag
_atom_type_scat_source
C C 0.0033 0.0016 'International Tables Vol C Tables 4.2.6.8 and 6.1.1.4'
H H 0.0000 0.0000 'International Tables Vol C Tables 4.2.6.8 and 6.1.1.4'
B B 0.0013 0.0007 'International Tables Vol C Tables 4.2.6.8 and 6.1.1.4'
N N 0.0061 0.0033 'International Tables Vol C Tables 4.2.6.8 and 6.1.1.4'
O O 0.0106 0.0060 'International Tables Vol C Tables 4.2.6.8 and 6.1.1.4'
Si Si 0.0817 0.0704 'International Tables Vol C Tables 4.2.6.8 and 6.1.1.4'

loop_
_geom_angle_atom_site_label_1
_geom_angle_atom_site_label_2
_geom_angle_atom_site_label_3
_geom_angle
_geom_angle_site_symmetry_1
_geom_angle_site_symmetry_3
_geom_angle_publ_flag
O1 Si O2 100.98(8) . . ?
O1 Si C5 113.62(10) . . ?
O2 Si C5 101.41(9) . . ?
O1 Si H1 111.5(12) . . ?
O2 Si H1 111.2(12) . . ?
C5 Si H1 116.5(11) . . ?
Si C5 H5A 110.0(24) . . ?
Si C5 H5B 113.8(25) . . ?
H5A C5 H5B 102.0(31) . . ?
Si C5 H5C 114.3(23) . . ?
H5A C5 H5C 108.0(31) . . ?
H5B C5 H5C 108.0(32) . . ?
N1 O1 Si 123.97(11) . . ?
O1 N1 C1 106.0(2) . . ?
O1 N1 C2 103.4(2) . . ?
C1 N1 C2 111.2(2) . . ?
O1 N1 B1 112.8(2) . . ?
C1 N1 B1 111.9(2) . . ?
C2 N1 B1 111.0(2) . . ?
N1 C1 H1A 106.4(17) . . ?
N1 C1 H1B 108.1(20) . . ?
H1A C1 H1B 114.7(25) . . ?
N1 C1 H1C 106.8(22) . . ?
H1A C1 H1C 112.2(29) . . ?
H1B C1 H1C 108.2(30) . . ?
N1 C2 H2A 111.3(22) . . ?
N1 C2 H2B 104.6(20) . . ?
H2A C2 H2B 109.4(30) . . ?
N1 C2 H2C 107.4(22) . . ?
H2A C2 H2C 105.5(30) . . ?
H2B C2 H2C 118.8(29) . . ?
N1 B1 H11A 109.2(17) . . ?
N1 B1 H11B 105.0(15) . . ?
H11A B1 H11B 117.3(23) . . ?
N1 B1 H11C 104.1(15) . . ?
H11A B1 H11C 106.6(23) . . ?
H11B B1 H11C 113.8(21) . . ?
N2 O2 Si 124.64(10) . . ?
O2 N2 C4 106.49(14) . . ?
O2 N2 C3 103.30(14) . . ?
C4 N2 C3 109.9(2) . . ?
O2 N2 B2 113.24(15) . . ?
C4 N2 B2 112.6(2) . . ?
C3 N2 B2 110.79(15) . . ?
N2 C3 H3A 109.0(15) . . ?
N2 C3 H3B 105.2(16) . . ?
H3A C3 H3B 110.5(23) . . ?
N2 C3 H3C 105.7(20) . . ?
H3A C3 H3C 112.3(25) . . ?
H3B C3 H3C 113.7(25) . . ?
N2 C4 H4A 112.2(16) . . ?
N2 C4 H4B 109.6(18) . . ?
H4A C4 H4B 105.6(23) . . ?
N2 C4 H4C 108.5(19) . . ?
H4A C4 H4C 107.8(25) . . ?
H4B C4 H4C 113.2(25) . . ?
N2 B2 H12A 107.5(17) . . ?
N2 B2 H12B 109.5(15) . . ?
H12A B2 H12B 112.9(23) . . ?
N2 B2 H12C 100.3(15) . . ?
H12A B2 H12C 116.0(21) . . ?
H12B B2 H12C 109.7(22) . . ?

loop_
_geom_bond_atom_site_label_1
_geom_bond_atom_site_label_2
_geom_bond_distance
_geom_bond_site_symmetry_2
_geom_bond_publ_flag
Si O1 1.6692(14) . ?
Si O2 1.6724(14) . ?
Si C5 1.838(2) . ?
Si H1 1.32(3) . ?
C5 H5A 0.91(4) . ?
C5 H5B 0.99(4) . ?
C5 H5C 0.93(4) . ?
O1 N1 1.443(2) . ?
N1 C1 1.477(3) . ?
N1 C2 1.482(3) . ?
N1 B1 1.610(3) . ?
C1 H1A 0.98(3) . ?
C1 H1B 0.92(3) . ?
C1 H1C 0.90(4) . ?
C2 H2A 0.92(4) . ?
C2 H2B 0.99(3) . ?
C2 H2C 1.00(4) . ?
B1 H11A 1.14(3) . ?
B1 H11B 1.11(3) . ?
B1 H11C 1.21(3) . ?
O2 N2 1.451(2) . ?
N2 C4 1.477(3) . ?
N2 C3 1.480(2) . ?
N2 B2 1.613(3) . ?
C3 H3A 1.00(3) . ?
C3 H3B 0.95(3) . ?
C3 H3C 0.93(3) . ?
C4 H4A 0.99(3) . ?
C4 H4B 0.91(3) . ?
C4 H4C 1.03(4) . ?
B2 H12A 1.13(3) . ?
B2 H12B 1.15(3) . ?
B2 H12C 1.14(3) . ?

loop_
_geom_torsion_atom_site_label_1
_geom_torsion_atom_site_label_2
_geom_torsion_atom_site_label_3
_geom_torsion_atom_site_label_4
_geom_torsion
_geom_torsion_site_symmetry_1
_geom_torsion_site_symmetry_2
_geom_torsion_site_symmetry_3
_geom_torsion_site_symmetry_4
_geom_torsion_publ_flag
O2 Si O1 N1 165.53(13) . . . . ?
C5 Si O1 N1 -86.7(2) . . . . ?
Si O1 N1 C1 -93.0(2) . . . . ?
Si O1 N1 C2 149.8(2) . . . . ?
Si O1 N1 B1 29.8(2) . . . . ?
O1 Si O2 N2 -67.73(14) . . . . ?
C5 Si O2 N2 175.17(15) . . . . ?
Si O2 N2 C4 93.8(2) . . . . ?
Si O2 N2 C3 -150.40(13) . . . . ?
Si O2 N2 B2 -30.5(2) . . . . ?
